data_7216617
loop_
_publ_author_name
'Fang, Yuan'
'Salam\'e, Nadime'
'Woo, Simon'
'Bohle, D. Scott'
'Fri\<s\<ci\'c, Tomislav'
'Cuccia, Louis A.'

_publ_section_title
;
 Rapid and facile solvent-free mechanosynthesis in a cell lysis mill:
 preparation and mechanochemical complexation of aminobenzoquinones
;
_journal_issue 31
_journal_name_full CrystEngComm
_journal_page_first 7180
_journal_paper_doi 10.1039/C4CE00328D
_journal_volume 16
_journal_year 2014
_chemical_formula_sum 'C31 H58 N2 O3'
_chemical_formula_weight 506.79
_chemical_name_systematic
;
 ?
;
_space_group_crystal_system triclinic
_space_group_IT_number 2
_space_group_name_Hall '-P 1'
_space_group_name_H-M_alt 'P -1'
_symmetry_space_group_name_Hall '-P 1'
_symmetry_space_group_name_H-M 'P -1'
_atom_sites_solution_hydrogens mixed
_audit_creation_method SHELXL-2014
_cell_angle_alpha 94.6260(10)
_cell_angle_beta 98.4530(10)
_cell_angle_gamma 101.5280(10)
_cell_formula_units_Z 2
_cell_length_a 6.6943(6)
_cell_length_b 15.4475(15)
_cell_length_c 15.5647(15)
_cell_measurement_temperature 100(2)
_cell_volume 1549.9(3)
_computing_structure_refinement 'SHELXL-2014 (Sheldrick, 2014)'
_diffrn_ambient_temperature 100(2)
_diffrn_measured_fraction_theta_full 0.998
_diffrn_measured_fraction_theta_max 0.930
_diffrn_radiation_type MoK\a
_diffrn_radiation_wavelength 0.71073
_diffrn_reflns_av_R_equivalents 0.0228
_diffrn_reflns_av_unetI/netI 0.0295
_diffrn_reflns_Laue_measured_fraction_full 0.998
_diffrn_reflns_Laue_measured_fraction_max 0.930
_diffrn_reflns_limit_h_max 8
_diffrn_reflns_limit_h_min -8
_diffrn_reflns_limit_k_max 19
_diffrn_reflns_limit_k_min -19
_diffrn_reflns_limit_l_max 20
_diffrn_reflns_limit_l_min -19
_diffrn_reflns_number 18311
_diffrn_reflns_point_group_measured_fraction_full 0.998
_diffrn_reflns_point_group_measured_fraction_max 0.930
_diffrn_reflns_theta_full 25.000
_diffrn_reflns_theta_max 28.250
_diffrn_reflns_theta_min 1.331
_exptl_absorpt_coefficient_mu 0.068
_exptl_crystal_density_diffrn 1.086
_exptl_crystal_F_000 564
_exptl_crystal_size_max 0.200
_exptl_crystal_size_mid 0.100
_exptl_crystal_size_min 0.050
_refine_diff_density_max 1.458
_refine_diff_density_min -0.546
_refine_diff_density_rms 0.066
_refine_ls_extinction_method none
_refine_ls_goodness_of_fit_ref 1.069
_refine_ls_hydrogen_treatment mixed
_refine_ls_matrix_type full
_refine_ls_number_parameters 328
_refine_ls_number_reflns 7128
_refine_ls_number_restraints 0
_refine_ls_restrained_S_all 1.069
_refine_ls_R_factor_all 0.0917
_refine_ls_R_factor_gt 0.0724
_refine_ls_shift/su_max 0.000
_refine_ls_shift/su_mean 0.000
_refine_ls_structure_factor_coef Fsqd
_refine_ls_weighting_details 'w=1/[\s^2^(Fo^2^)+(0.0858P)^2^+1.4741P] where P=(Fo^2^+2Fc^2^)/3'
_refine_ls_weighting_scheme calc
_refine_ls_wR_factor_gt 0.1856
_refine_ls_wR_factor_ref 0.2020
_reflns_Friedel_coverage 0.000
_reflns_number_gt 5373
_reflns_number_total 7128
_reflns_threshold_expression 'I > 2\s(I)'
_cod_data_source_file c4ce00328d2.cif
_cod_data_source_block lc10_0m_a
_cod_depositor_comments 'Adding full bibliography for 7216617.cif.'
_cod_database_code 7216617
_shelx_space_group_comment
;
The symmetry employed for this shelxl refinement is uniquely defined
by the following loop, which should always be used as a source of
symmetry information in preference to the above space-group names.
They are only intended as comments.
;
_shelx_estimated_absorpt_t_min 0.986
_shelx_estimated_absorpt_t_max 0.997
_shelxl_version_number 2014-3

loop_
_space_group_symop_operation_xyz
'x, y, z'
'-x, -y, -z'

loop_
_atom_site_label
_atom_site_type_symbol
_atom_site_fract_x
_atom_site_fract_y
_atom_site_fract_z
_atom_site_U_iso_or_equiv
_atom_site_adp_type
_atom_site_occupancy
_atom_site_site_symmetry_order
_atom_site_calc_flag
_atom_site_refinement_flags_posn
_atom_site_refinement_flags_adp
O1 O 0.4545(2) 0.10389(9) 0.49674(10) 0.0265(3) Uani 1 1 d . .
N1 N 0.2515(2) 0.42200(10) 0.57395(10) 0.0169(3) Uani 1 1 d . .
H1A H 0.3320 0.4680 0.5578 0.020 Uiso 1 1 calc R U
C1 C 0.2921(3) 0.34246(11) 0.55767(11) 0.0154(3) Uani 1 1 d . .
O2 O 0.5736(2) 0.41488(8) 0.49523(10) 0.0261(3) Uani 1 1 d . .
N2 N 0.1333(3) 0.10567(11) 0.57325(13) 0.0324(4) Uani 1 1 d . .
H2A H 0.1862 0.0593 0.5611 0.039 Uiso 1 1 calc R U
C2 C 0.4792(3) 0.34185(11) 0.51225(12) 0.0171(4) Uani 1 1 d . .
O3 O 0.7193(2) 0.05007(9) 0.39762(10) 0.0290(4) Uani 1 1 d . .
C3 C 0.5317(3) 0.25969(12) 0.49311(13) 0.0200(4) Uani 1 1 d . .
H3A H 0.6478 0.2584 0.4649 0.024 Uiso 1 1 calc R U
C4 C 0.4208(3) 0.18004(12) 0.51371(12) 0.0178(4) Uani 1 1 d . .
C5 C 0.2362(3) 0.18400(12) 0.55963(13) 0.0208(4) Uani 1 1 d . .
C6 C 0.1779(3) 0.26449(12) 0.57958(13) 0.0207(4) Uani 1 1 d . .
H6A H 0.0616 0.2657 0.6077 0.025 Uiso 1 1 calc R U
C7 C 0.0802(3) 0.43781(11) 0.61737(12) 0.0182(4) Uani 1 1 d . .
H7A H 0.0912 0.4135 0.6744 0.022 Uiso 1 1 calc R U
H7B H -0.0524 0.4061 0.5811 0.022 Uiso 1 1 calc R U
C8 C 0.0806(3) 0.53651(11) 0.63197(13) 0.0185(4) Uani 1 1 d . .
H8A H 0.0722 0.5609 0.5750 0.022 Uiso 1 1 calc R U
H8B H 0.2126 0.5679 0.6689 0.022 Uiso 1 1 calc R U
C9 C -0.0990(3) 0.55423(11) 0.67591(13) 0.0189(4) Uani 1 1 d . .
H9A H -0.0911 0.5297 0.7328 0.023 Uiso 1 1 calc R U
H9B H -0.2311 0.5231 0.6389 0.023 Uiso 1 1 calc R U
C10 C -0.0973(3) 0.65362(11) 0.69084(12) 0.0188(4) Uani 1 1 d . .
H10A H 0.0360 0.6846 0.7270 0.023 Uiso 1 1 calc R U
H10B H -0.1064 0.6778 0.6337 0.023 Uiso 1 1 calc R U
C11 C -0.2737(3) 0.67370(11) 0.73582(13) 0.0193(4) Uani 1 1 d . .
H11A H -0.2666 0.6483 0.7923 0.023 Uiso 1 1 calc R U
H11B H -0.4070 0.6439 0.6990 0.023 Uiso 1 1 calc R U
C12 C -0.2690(3) 0.77306(11) 0.75266(12) 0.0184(4) Uani 1 1 d . .
H12A H -0.1329 0.8034 0.7869 0.022 Uiso 1 1 calc R U
H12B H -0.2839 0.7979 0.6959 0.022 Uiso 1 1 calc R U
C13 C -0.4389(3) 0.79287(11) 0.80183(13) 0.0193(4) Uani 1 1 d . .
H13A H -0.4224 0.7690 0.8590 0.023 Uiso 1 1 calc R U
H13B H -0.5748 0.7615 0.7681 0.023 Uiso 1 1 calc R U
C14 C -0.4376(3) 0.89212(11) 0.81745(13) 0.0195(4) Uani 1 1 d . .
H14A H -0.3035 0.9232 0.8529 0.023 Uiso 1 1 calc R U
H14B H -0.4496 0.9165 0.7605 0.023 Uiso 1 1 calc R U
C15 C -0.6125(3) 0.91101(12) 0.86415(13) 0.0198(4) Uani 1 1 d . .
H15A H -0.7460 0.8777 0.8298 0.024 Uiso 1 1 calc R U
H15B H -0.5970 0.8884 0.9220 0.024 Uiso 1 1 calc R U
C16 C -0.6196(3) 1.00939(12) 0.87738(13) 0.0198(4) Uani 1 1 d . .
H16A H -0.4871 1.0429 0.9123 0.024 Uiso 1 1 calc R U
H16B H -0.6350 1.0323 0.8197 0.024 Uiso 1 1 calc R U
C17 C -0.7969(3) 1.02567(13) 0.92363(14) 0.0241(4) Uani 1 1 d . .
H17A H -0.9295 0.9944 0.8872 0.029 Uiso 1 1 calc R U
H17B H -0.7855 0.9997 0.9798 0.029 Uiso 1 1 calc R U
C18 C -0.8009(4) 1.12386(14) 0.94172(15) 0.0298(5) Uani 1 1 d . .
H18A H -0.6730 1.1549 0.9802 0.045 Uiso 1 1 calc R U
H18B H -0.9198 1.1295 0.9701 0.045 Uiso 1 1 calc R U
H18C H -0.8124 1.1502 0.8865 0.045 Uiso 1 1 calc R U
C19 C -0.0657(3) 0.08937(14) 0.60761(15) 0.0311(5) Uani 1 1 d . .
H19A H -0.1475 0.0292 0.5840 0.037 Uiso 1 1 calc R U
H19B H -0.1470 0.1333 0.5883 0.037 Uiso 1 1 calc R U
C20 C -0.0247(4) 0.09693(16) 0.70635(16) 0.0347(5) Uani 1 1 d . .
H20A H 0.0972 0.1454 0.7292 0.042 Uiso 1 1 calc R U
H20B H 0.0057 0.0407 0.7256 0.042 Uiso 1 1 calc R U
C21 C -0.2157(4) 0.11660(15) 0.74306(17) 0.0355(5) Uani 1 1 d . .
H21A H -0.3428 0.0789 0.7076 0.043 Uiso 1 1 calc R U
H21B H -0.2088 0.1012 0.8038 0.043 Uiso 1 1 calc R U
C22 C -0.2267(3) 0.21472(13) 0.74199(15) 0.0289(5) Uani 1 1 d . .
H22A H -0.0947 0.2521 0.7738 0.035 Uiso 1 1 calc R U
H22B H -0.2420 0.2286 0.6807 0.035 Uiso 1 1 calc R U
C23 C -0.4032(3) 0.23905(13) 0.78281(14) 0.0246(4) Uani 1 1 d . .
H23A H -0.3967 0.2195 0.8420 0.029 Uiso 1 1 calc R U
H23B H -0.5361 0.2067 0.7473 0.029 Uiso 1 1 calc R U
C24 C -0.3979(3) 0.33855(13) 0.78963(14) 0.0238(4) Uani 1 1 d . .
H24A H -0.2624 0.3710 0.8229 0.029 Uiso 1 1 calc R U
H24B H -0.4105 0.3575 0.7302 0.029 Uiso 1 1 calc R U
C25 C -0.5693(3) 0.36401(13) 0.83416(14) 0.0250(4) Uani 1 1 d . .
H25A H -0.7047 0.3334 0.7994 0.030 Uiso 1 1 calc R U
H25B H -0.5604 0.3425 0.8925 0.030 Uiso 1 1 calc R U
C26 C -0.5606(3) 0.46367(13) 0.84499(14) 0.0244(4) Uani 1 1 d . .
H26A H -0.5738 0.4851 0.7866 0.029 Uiso 1 1 calc R U
H26B H -0.4244 0.4946 0.8787 0.029 Uiso 1 1 calc R U
C27 C -0.7307(3) 0.48733(13) 0.89173(14) 0.0249(4) Uani 1 1 d . .
H27A H -0.7180 0.4650 0.9497 0.030 Uiso 1 1 calc R U
H27B H -0.8665 0.4563 0.8577 0.030 Uiso 1 1 calc R U
C28 C -0.7260(3) 0.58688(13) 0.90445(13) 0.0241(4) Uani 1 1 d . .
H28A H -0.5898 0.6184 0.9378 0.029 Uiso 1 1 calc R U
H28B H -0.7421 0.6093 0.8466 0.029 Uiso 1 1 calc R U
C29 C -0.8958(3) 0.60785(13) 0.95280(15) 0.0285(5) Uani 1 1 d . .
H29A H -0.8783 0.5858 1.0109 0.034 Uiso 1 1 calc R U
H29B H -1.0315 0.5754 0.9198 0.034 Uiso 1 1 calc R U
C30 C -0.8964(4) 0.70671(15) 0.96535(17) 0.0378(5) Uani 1 1 d . .
H30A H -0.7626 0.7394 0.9981 0.057 Uiso 1 1 calc R U
H30B H -1.0066 0.7158 0.9979 0.057 Uiso 1 1 calc R U
H30C H -0.9203 0.7285 0.9081 0.057 Uiso 1 1 calc R U
C31 C 0.8455(3) 0.12546(13) 0.37294(14) 0.0277(4) Uani 1 1 d . .
H31A H 0.9217 0.1640 0.4254 0.042 Uiso 1 1 calc R U
H31B H 0.7589 0.1582 0.3378 0.042 Uiso 1 1 calc R U
H31C H 0.9436 0.1065 0.3384 0.042 Uiso 1 1 calc R U
H1O H 0.649(4) 0.0665(18) 0.4253(18) 0.033 Uiso 1 1 d . U

loop_
_atom_site_aniso_label
_atom_site_aniso_U_11
_atom_site_aniso_U_22
_atom_site_aniso_U_33
_atom_site_aniso_U_23
_atom_site_aniso_U_13
_atom_site_aniso_U_12
O1 0.0296(7) 0.0130(6) 0.0441(9) 0.0050(6) 0.0217(7) 0.0094(5)
N1 0.0171(7) 0.0107(7) 0.0253(8) 0.0021(6) 0.0088(6) 0.0045(5)
C1 0.0157(8) 0.0136(8) 0.0182(8) 0.0009(6) 0.0041(6) 0.0059(6)
O2 0.0246(7) 0.0130(6) 0.0452(9) 0.0054(6) 0.0192(6) 0.0044(5)
N2 0.0414(11) 0.0159(8) 0.0497(11) 0.0086(8) 0.0302(9) 0.0112(7)
C2 0.0163(8) 0.0133(8) 0.0232(9) 0.0027(7) 0.0070(7) 0.0035(6)
O3 0.0395(9) 0.0149(7) 0.0414(9) 0.0072(6) 0.0276(7) 0.0094(6)
C3 0.0175(9) 0.0149(8) 0.0314(10) 0.0029(7) 0.0135(7) 0.0056(7)
C4 0.0186(9) 0.0141(8) 0.0231(9) 0.0015(7) 0.0068(7) 0.0069(7)
C5 0.0245(9) 0.0144(8) 0.0276(10) 0.0047(7) 0.0138(8) 0.0061(7)
C6 0.0239(9) 0.0138(8) 0.0291(10) 0.0033(7) 0.0153(8) 0.0068(7)
C7 0.0197(9) 0.0128(8) 0.0252(9) 0.0016(7) 0.0101(7) 0.0061(7)
C8 0.0189(9) 0.0116(8) 0.0274(9) 0.0014(7) 0.0092(7) 0.0051(6)
C9 0.0180(9) 0.0129(8) 0.0278(10) 0.0007(7) 0.0095(7) 0.0046(7)
C10 0.0173(8) 0.0137(8) 0.0266(10) 0.0001(7) 0.0074(7) 0.0046(7)
C11 0.0191(9) 0.0123(8) 0.0286(10) 0.0001(7) 0.0093(7) 0.0052(7)
C12 0.0169(8) 0.0124(8) 0.0276(9) -0.0001(7) 0.0085(7) 0.0043(6)
C13 0.0184(9) 0.0135(8) 0.0278(10) 0.0002(7) 0.0086(7) 0.0051(7)
C14 0.0175(8) 0.0136(8) 0.0283(10) -0.0019(7) 0.0073(7) 0.0042(7)
C15 0.0192(9) 0.0168(9) 0.0251(9) -0.0001(7) 0.0075(7) 0.0062(7)
C16 0.0191(9) 0.0167(8) 0.0260(9) 0.0004(7) 0.0076(7) 0.0074(7)
C17 0.0253(10) 0.0222(9) 0.0297(10) 0.0031(8) 0.0117(8) 0.0117(8)
C18 0.0361(12) 0.0265(10) 0.0342(11) 0.0027(8) 0.0133(9) 0.0191(9)
C19 0.0331(11) 0.0193(10) 0.0389(12) 0.0033(8) 0.0027(9) 0.0032(8)
C20 0.0340(12) 0.0317(12) 0.0406(13) 0.0062(10) 0.0065(10) 0.0111(9)
C21 0.0355(12) 0.0273(11) 0.0498(14) 0.0084(10) 0.0242(11) 0.0070(9)
C22 0.0238(10) 0.0217(10) 0.0442(12) 0.0014(9) 0.0190(9) 0.0030(8)
C23 0.0214(9) 0.0219(10) 0.0320(10) 0.0022(8) 0.0113(8) 0.0039(7)
C24 0.0183(9) 0.0228(10) 0.0312(10) 0.0011(8) 0.0089(8) 0.0037(7)
C25 0.0233(10) 0.0211(9) 0.0336(11) 0.0036(8) 0.0124(8) 0.0058(8)
C26 0.0215(9) 0.0221(10) 0.0310(10) 0.0023(8) 0.0093(8) 0.0048(7)
C27 0.0253(10) 0.0188(9) 0.0333(11) 0.0047(8) 0.0116(8) 0.0058(7)
C28 0.0256(10) 0.0196(9) 0.0291(10) 0.0042(8) 0.0095(8) 0.0051(8)
C29 0.0345(11) 0.0207(10) 0.0357(11) 0.0056(8) 0.0151(9) 0.0109(8)
C30 0.0493(14) 0.0245(11) 0.0446(14) 0.0029(9) 0.0145(11) 0.0155(10)
C31 0.0353(11) 0.0199(9) 0.0322(11) 0.0092(8) 0.0157(9) 0.0062(8)

loop_
_atom_type_symbol
_atom_type_description
_atom_type_scat_dispersion_real
_atom_type_scat_dispersion_imag
_atom_type_scat_source
C C 0.0033 0.0016 'International Tables Vol C Tables 4.2.6.8 and 6.1.1.4'
H H 0.0000 0.0000 'International Tables Vol C Tables 4.2.6.8 and 6.1.1.4'
N N 0.0061 0.0033 'International Tables Vol C Tables 4.2.6.8 and 6.1.1.4'
O O 0.0106 0.0060 'International Tables Vol C Tables 4.2.6.8 and 6.1.1.4'

loop_
_geom_angle_atom_site_label_1
_geom_angle_atom_site_label_2
_geom_angle_atom_site_label_3
_geom_angle
C1 N1 C7 123.71(15)
N1 C1 C6 124.12(16)
N1 C1 C2 114.68(15)
C6 C1 C2 121.20(15)
C5 N2 C19 125.20(17)
O2 C2 C3 125.18(17)
O2 C2 C1 117.04(15)
C3 C2 C1 117.78(15)
C4 C3 C2 122.80(16)
O1 C4 C3 126.56(17)
O1 C4 C5 115.87(16)
C3 C4 C5 117.56(15)
N2 C5 C6 124.31(17)
N2 C5 C4 114.05(16)
C6 C5 C4 121.52(16)
C1 C6 C5 119.13(16)
N1 C7 C8 111.64(14)
C7 C8 C9 112.41(14)
C8 C9 C10 112.19(14)
C11 C10 C9 113.50(14)
C10 C11 C12 113.50(15)
C13 C12 C11 113.23(14)
C12 C13 C14 113.52(15)
C15 C14 C13 113.08(15)
C16 C15 C14 114.09(15)
C17 C16 C15 112.65(15)
C18 C17 C16 113.65(17)
N2 C19 C20 110.19(18)
C19 C20 C21 109.95(19)
C22 C21 C20 111.54(17)
C23 C22 C21 113.75(16)
C22 C23 C24 112.79(16)
C25 C24 C23 113.08(16)
C26 C25 C24 113.74(16)
C25 C26 C27 112.56(16)
C26 C27 C28 114.10(16)
C29 C28 C27 112.47(16)
C28 C29 C30 113.57(18)

loop_
_geom_bond_atom_site_label_1
_geom_bond_atom_site_label_2
_geom_bond_distance
O1 C4 1.256(2)
N1 C1 1.323(2)
N1 C7 1.464(2)
C1 C6 1.388(2)
C1 C2 1.527(2)
O2 C2 1.247(2)
N2 C5 1.317(2)
N2 C19 1.490(3)
C2 C3 1.404(2)
O3 C31 1.412(2)
C3 C4 1.391(3)
C4 C5 1.525(2)
C5 C6 1.401(2)
C7 C8 1.523(2)
C8 C9 1.527(2)
C9 C10 1.532(2)
C10 C11 1.528(2)
C11 C12 1.529(2)
C12 C13 1.526(2)
C13 C14 1.531(2)
C14 C15 1.529(2)
C15 C16 1.528(2)
C16 C17 1.527(2)
C17 C18 1.526(3)
C19 C20 1.512(3)
C20 C21 1.548(3)
C21 C22 1.533(3)
C22 C23 1.517(3)
C23 C24 1.525(3)
C24 C25 1.524(3)
C25 C26 1.524(3)
C26 C27 1.525(3)
C27 C28 1.528(3)
C28 C29 1.524(3)
C29 C30 1.525(3)
